data_2211968
loop_
_publ_author_name
'Liang, Ying'
'He, Hong-Wu'

_publ_section_title
;5-(4-Chlorophenoxy)-3,6-diphenyl-2-thioxo-2,3-dihydrothiazolo[4,5-<i>d</i>]pyrimidin-7(6<i>H</i>)-one
 4-chlorophenol solvate
;
_journal_coeditor_code WN2100
_journal_issue 1
_journal_name_full 'Acta Crystallographica Section E'
_journal_page_first o252
_journal_page_last o253
_journal_paper_doi 10.1107/S1600536806052615
_journal_volume 63
_journal_year 2007
_chemical_formula_iupac 'C23 H14 Cl N3 O2 S2, C6 H5 Cl O'
_chemical_formula_moiety 'C23 H14 Cl N3 O2 S2, C6 H5 Cl O'
_chemical_formula_sum 'C29 H19 Cl2 N3 O3 S2'
_chemical_formula_weight 592.49
_chemical_name_systematic
;5-(4-Chlorophenoxy)-3,6-diphenyl-2-thioxo-2,3-dihydrothiazolo[4,5-d]pyrimidin-
7(6H)-one
 4-chlorophenol solvate
;
_space_group_IT_number 2
_symmetry_cell_setting triclinic
_symmetry_space_group_name_Hall '-P 1'
_symmetry_space_group_name_H-M 'P -1'
_atom_sites_solution_hydrogens geom
_atom_sites_solution_primary direct
_atom_sites_solution_secondary difmap
_cell_angle_alpha 113.048(2)
_cell_angle_beta 95.896(2)
_cell_angle_gamma 105.972(2)
_cell_formula_units_Z 2
_cell_length_a 10.1348(11)
_cell_length_b 11.5389(13)
_cell_length_c 13.6575(15)
_cell_measurement_reflns_used 3766
_cell_measurement_temperature 292(2)
_cell_measurement_theta_max 27.81
_cell_measurement_theta_min 2.15
_cell_volume 1372.4(3)
_computing_cell_refinement 'SAINT (Bruker, 2000)'
_computing_data_collection 'SMART (Bruker, 2000)'
_computing_data_reduction SAINT
_computing_molecular_graphics 'SHELXTL (Bruker, 1997)'
_computing_publication_material SHELXTL
_computing_structure_refinement 'SHELXL97 (Sheldrick, 1997)'
_computing_structure_solution 'SHELXS97 (Sheldrick, 1997)'
_diffrn_ambient_temperature 292(2)
_diffrn_measured_fraction_theta_full 0.982
_diffrn_measured_fraction_theta_max 0.982
_diffrn_measurement_device_type 'Bruker SMART APEX CCD area-detector'
_diffrn_measurement_method '\f and \w'
_diffrn_radiation_monochromator graphite
_diffrn_radiation_source 'fine-focus sealed tube'
_diffrn_radiation_type MoK\a
_diffrn_radiation_wavelength 0.71073
_diffrn_reflns_av_R_equivalents 0.0708
_diffrn_reflns_av_sigmaI/netI 0.0576
_diffrn_reflns_limit_h_max 8
_diffrn_reflns_limit_h_min -12
_diffrn_reflns_limit_k_max 12
_diffrn_reflns_limit_k_min -14
_diffrn_reflns_limit_l_max 16
_diffrn_reflns_limit_l_min -16
_diffrn_reflns_number 7829
_diffrn_reflns_theta_full 26.00
_diffrn_reflns_theta_max 26.00
_diffrn_reflns_theta_min 1.67
_diffrn_standards_number 0
_exptl_absorpt_coefficient_mu 0.426
_exptl_absorpt_correction_type none
_exptl_crystal_colour colourless
_exptl_crystal_density_diffrn 1.434
_exptl_crystal_density_method 'not measured'
_exptl_crystal_description block
_exptl_crystal_F_000 608
_exptl_crystal_size_max 0.30
_exptl_crystal_size_mid 0.30
_exptl_crystal_size_min 0.20
_refine_diff_density_max 0.354
_refine_diff_density_min -0.447
_refine_ls_extinction_method none
_refine_ls_goodness_of_fit_ref 1.077
_refine_ls_hydrogen_treatment mixed
_refine_ls_matrix_type full
_refine_ls_number_parameters 356
_refine_ls_number_reflns 5302
_refine_ls_number_restraints 1
_refine_ls_restrained_S_all 1.077
_refine_ls_R_factor_all 0.0583
_refine_ls_R_factor_gt 0.0477
_refine_ls_shift/su_max 0.001
_refine_ls_shift/su_mean 0.000
_refine_ls_structure_factor_coef Fsqd
_refine_ls_weighting_details 'calc w=1/[\s^2^(Fo^2^)+(0.0761P)^2^] where P=(Fo^2^+2Fc^2^)/3'
_refine_ls_weighting_scheme calc
_refine_ls_wR_factor_gt 0.1332
_refine_ls_wR_factor_ref 0.1401
_reflns_number_gt 4250
_reflns_number_total 5302
_reflns_threshold_expression I>2\s(I)
_cod_data_source_file wn2100.cif
_cod_data_source_block I
_cod_depositor_comments
;
The following automatic conversions were performed:
'_symmetry_cell_setting' value 'Triclinic' changed to 'triclinic'
according to '/home/saulius/struct/CIF-dictionaries/cif_core.dic'
dictionary named 'cif_core.dic' version 2.4.1 from 2010-06-29.

Automatic conversion script
Id: cif_fix_enum 1527 2010-12-29 10:47:43Z saulius 

The following automatic conversions were performed:

'_symmetry_cell_setting' value 'Triclinic' changed to 'triclinic'
according to /home/saulius/struct/CIF-dictionaries/cif_core.dic
dictionary named 'cif_core.dic' version 2.4.1 from 2010-06-29.

Automatic conversion script
Id: cif_fix_values 1715 2011-07-08 13:25:40Z adriana 
;
_cod_database_code 2211968
_cod_database_fobs_code 2211968

loop_
_symmetry_equiv_pos_as_xyz
'x, y, z'
'-x, -y, -z'

loop_
_atom_site_type_symbol
_atom_site_label
_atom_site_fract_x
_atom_site_fract_y
_atom_site_fract_z
_atom_site_U_iso_or_equiv
_atom_site_adp_type
_atom_site_calc_flag
_atom_site_refinement_flags
_atom_site_occupancy
S S2 0.19892(7) 1.05543(6) 1.07799(5) 0.05180(18) Uani d . 1
Cl Cl1 0.16603(7) 1.15170(6) 0.35219(5) 0.05797(19) Uani d . 1
S S1 0.14058(8) 1.31175(6) 1.16484(5) 0.0607(2) Uani d . 1
Cl Cl2 0.33952(10) 0.65670(10) 0.40319(8) 0.0971(3) Uani d . 1
O O2 0.20147(17) 0.86939(14) 0.62438(12) 0.0485(4) Uani d . 1
N N2 0.17898(18) 1.02628(17) 0.78372(14) 0.0409(4) Uani d . 1
N N3 0.23295(18) 0.83517(16) 0.77446(14) 0.0407(4) Uani d . 1
C C17 0.2037(2) 0.9164(2) 0.73104(17) 0.0399(4) Uani d . 1
N N1 0.15915(18) 1.17214(16) 0.95743(14) 0.0418(4) Uani d . 1
O O1 0.26890(19) 0.79254(15) 0.92294(13) 0.0577(4) Uani d . 1
C C8 0.1828(2) 1.0568(2) 0.88960(17) 0.0402(4) Uani d . 1
C C18 0.1879(2) 0.9443(2) 0.56643(16) 0.0395(5) Uani d . 1
C C20 0.0916(2) 0.9365(2) 0.39652(17) 0.0432(5) Uani d . 1
H H20 0.0319 0.8903 0.3267 0.052 Uiso calc R 1
C C21 0.1728(2) 1.0698(2) 0.43530(17) 0.0421(5) Uani d . 1
C C9 0.2077(2) 0.9834(2) 0.94257(17) 0.0443(5) Uani d . 1
C C22 0.2593(2) 1.1406(2) 0.53921(17) 0.0437(5) Uani d . 1
H H22 0.3123 1.2308 0.5643 0.052 Uiso calc R 1
C C19 0.1000(2) 0.8726(2) 0.46232(17) 0.0439(5) Uani d . 1
H H19 0.0472 0.7823 0.4370 0.053 Uiso calc R 1
C C6 0.1422(2) 1.2689(2) 0.91985(17) 0.0437(5) Uani d . 1
C C23 0.2677(2) 1.0784(2) 0.60584(17) 0.0424(5) Uani d . 1
H H23 0.3259 1.1256 0.6762 0.051 Uiso calc R 1
C C10 0.2382(2) 0.8647(2) 0.88544(17) 0.0439(5) Uani d . 1
C C11 0.2714(2) 0.7205(2) 0.70932(17) 0.0432(5) Uani d . 1
C C7 0.1628(2) 1.1874(2) 1.06322(18) 0.0454(5) Uani d . 1
C C14 0.3483(4) 0.5086(3) 0.5871(2) 0.0695(8) Uani d . 1
H H14 0.3744 0.4371 0.5446 0.083 Uiso calc R 1
C C16 0.1681(3) 0.6027(2) 0.6344(2) 0.0577(6) Uani d . 1
H H16 0.0733 0.5947 0.6254 0.069 Uiso calc R 1
C C28 0.4172(3) 0.9327(3) 0.2913(2) 0.0614(6) Uani d . 1
H H28 0.4334 1.0242 0.3189 0.074 Uiso calc R 1
C C29 0.3922(3) 0.8685(3) 0.3568(2) 0.0624(7) Uani d . 1
H H29 0.3904 0.9167 0.4292 0.075 Uiso calc R 1
C C12 0.4108(3) 0.7322(2) 0.7251(2) 0.0553(6) Uani d . 1
H H12 0.4793 0.8117 0.7770 0.066 Uiso calc R 1
C C1 0.2524(3) 1.3344(3) 0.8879(2) 0.0653(7) Uani d . 1
H H1 0.3373 1.3182 0.8922 0.078 Uiso calc R 1
C C5 0.0170(3) 1.2932(2) 0.9143(2) 0.0571(6) Uani d . 1
H H5 -0.0571 1.2482 0.9355 0.069 Uiso calc R 1
C C27 0.4180(2) 0.8595(2) 0.1834(2) 0.0548(6) Uani d . 1
C C26 0.3946(3) 0.7242(3) 0.1419(2) 0.0633(7) Uani d . 1
H H26 0.3946 0.6757 0.0692 0.076 Uiso calc R 1
C C15 0.2087(4) 0.4961(2) 0.5726(2) 0.0704(8) Uani d . 1
H H15 0.1407 0.4159 0.5213 0.084 Uiso calc R 1
C C24 0.3699(3) 0.7338(3) 0.3166(2) 0.0605(6) Uani d . 1
C C2 0.2342(4) 1.4245(3) 0.8494(3) 0.0848(9) Uani d . 1
H H2 0.3069 1.4685 0.8265 0.102 Uiso calc R 1
C C13 0.4494(3) 0.6244(3) 0.6628(3) 0.0708(8) Uani d . 1
H H13 0.5439 0.6313 0.6729 0.085 Uiso calc R 1
C C3 0.1106(4) 1.4495(3) 0.8447(3) 0.0842(10) Uani d . 1
H H3 0.0998 1.5110 0.8192 0.101 Uiso calc R 1
C C4 0.0023(4) 1.3848(3) 0.8772(3) 0.0766(8) Uani d . 1
H H4 -0.0816 1.4028 0.8741 0.092 Uiso calc R 1
C C25 0.3709(3) 0.6600(3) 0.2099(2) 0.0692(7) Uani d . 1
H H25 0.3561 0.5687 0.1833 0.083 Uiso calc R 1
O O3 0.4481(2) 0.9279(2) 0.12121(19) 0.0788(6) Uani d D 1
H H3A 0.413(5) 0.880(3) 0.0550(11) 0.145(18) Uiso d D 1

loop_
_atom_site_aniso_label
_atom_site_aniso_U_11
_atom_site_aniso_U_22
_atom_site_aniso_U_33
_atom_site_aniso_U_12
_atom_site_aniso_U_13
_atom_site_aniso_U_23
S2 0.0777(4) 0.0483(3) 0.0374(3) 0.0255(3) 0.0180(3) 0.0231(2)
Cl1 0.0773(4) 0.0627(4) 0.0472(3) 0.0260(3) 0.0167(3) 0.0355(3)
S1 0.0915(5) 0.0509(4) 0.0438(3) 0.0307(3) 0.0273(3) 0.0179(3)
Cl2 0.1132(7) 0.1155(7) 0.0947(6) 0.0395(5) 0.0438(5) 0.0730(6)
O2 0.0767(10) 0.0463(8) 0.0375(8) 0.0338(8) 0.0207(7) 0.0230(7)
N2 0.0551(10) 0.0400(9) 0.0366(9) 0.0231(8) 0.0152(8) 0.0201(7)
N3 0.0532(10) 0.0367(9) 0.0381(9) 0.0186(8) 0.0107(8) 0.0201(8)
C17 0.0482(11) 0.0396(10) 0.0383(11) 0.0182(9) 0.0127(9) 0.0207(9)
N1 0.0543(10) 0.0388(9) 0.0372(9) 0.0195(8) 0.0154(8) 0.0180(7)
O1 0.0910(12) 0.0493(9) 0.0465(9) 0.0328(8) 0.0130(8) 0.0294(8)
C8 0.0474(11) 0.0364(10) 0.0377(11) 0.0144(9) 0.0112(9) 0.0170(9)
C18 0.0495(12) 0.0464(11) 0.0365(10) 0.0273(9) 0.0181(9) 0.0229(9)
C20 0.0498(12) 0.0483(12) 0.0316(10) 0.0187(9) 0.0105(9) 0.0161(9)
C21 0.0503(12) 0.0484(12) 0.0412(11) 0.0254(10) 0.0185(9) 0.0256(10)
C9 0.0578(13) 0.0431(11) 0.0355(11) 0.0182(10) 0.0122(9) 0.0198(9)
C22 0.0487(12) 0.0425(11) 0.0431(12) 0.0142(9) 0.0134(9) 0.0223(9)
C19 0.0517(12) 0.0399(11) 0.0404(11) 0.0187(9) 0.0148(9) 0.0149(9)
C6 0.0600(13) 0.0371(10) 0.0381(11) 0.0200(9) 0.0168(9) 0.0172(9)
C23 0.0446(11) 0.0458(11) 0.0373(11) 0.0180(9) 0.0081(9) 0.0177(9)
C10 0.0559(13) 0.0384(11) 0.0391(11) 0.0152(9) 0.0101(9) 0.0196(9)
C11 0.0617(14) 0.0343(10) 0.0401(11) 0.0198(9) 0.0138(10) 0.0201(9)
C7 0.0543(13) 0.0422(11) 0.0412(11) 0.0148(9) 0.0163(9) 0.0199(9)
C14 0.108(2) 0.0500(15) 0.0765(19) 0.0433(15) 0.0446(17) 0.0368(14)
C16 0.0672(15) 0.0438(13) 0.0572(15) 0.0157(11) 0.0119(12) 0.0202(11)
C28 0.0560(14) 0.0596(15) 0.0695(17) 0.0266(12) 0.0113(12) 0.0256(13)
C29 0.0531(14) 0.0753(17) 0.0594(16) 0.0269(12) 0.0196(12) 0.0253(14)
C12 0.0597(15) 0.0469(13) 0.0632(15) 0.0222(11) 0.0164(12) 0.0251(12)
C1 0.0805(18) 0.0556(14) 0.0756(18) 0.0279(13) 0.0371(15) 0.0370(14)
C5 0.0663(15) 0.0523(13) 0.0574(15) 0.0273(12) 0.0161(12) 0.0238(12)
C27 0.0485(13) 0.0582(14) 0.0563(14) 0.0167(11) 0.0030(11) 0.0273(12)
C26 0.0692(16) 0.0601(15) 0.0490(14) 0.0158(12) 0.0092(12) 0.0181(12)
C15 0.103(2) 0.0389(13) 0.0620(17) 0.0190(13) 0.0189(15) 0.0185(12)
C24 0.0570(15) 0.0722(17) 0.0625(16) 0.0230(12) 0.0192(12) 0.0378(14)
C2 0.129(3) 0.0631(18) 0.083(2) 0.0315(18) 0.051(2) 0.0478(17)
C13 0.0803(18) 0.0656(17) 0.089(2) 0.0422(15) 0.0370(16) 0.0411(16)
C3 0.146(3) 0.0599(17) 0.0658(19) 0.051(2) 0.0288(19) 0.0354(15)
C4 0.099(2) 0.0672(17) 0.0721(19) 0.0479(16) 0.0100(16) 0.0288(15)
C25 0.0768(18) 0.0552(15) 0.0718(18) 0.0158(13) 0.0234(14) 0.0274(14)
O3 0.0941(15) 0.0707(13) 0.0658(13) 0.0159(11) 0.0032(11) 0.0365(11)

loop_
_atom_type_symbol
_atom_type_description
_atom_type_scat_dispersion_real
_atom_type_scat_dispersion_imag
_atom_type_scat_source
C C 0.0033 0.0016 'International Tables Vol C Tables 4.2.6.8 and 6.1.1.4'
H H 0.0000 0.0000 'International Tables Vol C Tables 4.2.6.8 and 6.1.1.4'
N N 0.0061 0.0033 'International Tables Vol C Tables 4.2.6.8 and 6.1.1.4'
O O 0.0106 0.0060 'International Tables Vol C Tables 4.2.6.8 and 6.1.1.4'
S S 0.1246 0.1234 'International Tables Vol C Tables 4.2.6.8 and 6.1.1.4'
Cl Cl 0.1484 0.1585 'International Tables Vol C Tables 4.2.6.8 and 6.1.1.4'

loop_
_geom_angle_atom_site_label_1
_geom_angle_atom_site_label_2
_geom_angle_atom_site_label_3
_geom_angle
C9 S2 C7 91.45(10)
C17 O2 C18 121.33(15)
C17 N2 C8 113.87(17)
C17 N3 C10 121.56(17)
C17 N3 C11 120.76(17)
C10 N3 C11 117.49(16)
N2 C17 O2 121.99(17)
N2 C17 N3 125.90(19)
O2 C17 N3 112.11(16)
C7 N1 C8 113.81(17)
C7 N1 C6 124.39(17)
C8 N1 C6 121.68(17)
N2 C8 C9 126.23(19)
N2 C8 N1 120.83(18)
C9 C8 N1 112.93(18)
C23 C18 C19 121.53(19)
C23 C18 O2 122.35(18)
C19 C18 O2 115.82(18)
C19 C20 C21 119.21(19)
C19 C20 H20 120.4
C21 C20 H20 120.4
C22 C21 C20 121.15(19)
C22 C21 Cl1 118.97(17)
C20 C21 Cl1 119.88(16)
C8 C9 C10 119.83(19)
C8 C9 S2 111.64(16)
C10 C9 S2 128.53(16)
C23 C22 C21 120.2(2)
C23 C22 H22 119.9
C21 C22 H22 119.9
C20 C19 C18 119.23(19)
C20 C19 H19 120.4
C18 C19 H19 120.4
C5 C6 C1 120.9(2)
C5 C6 N1 120.2(2)
C1 C6 N1 119.0(2)
C22 C23 C18 118.67(19)
C22 C23 H23 120.7
C18 C23 H23 120.7
O1 C10 N3 120.16(19)
O1 C10 C9 127.3(2)
N3 C10 C9 112.56(17)
C12 C11 C16 121.2(2)
C12 C11 N3 118.74(19)
C16 C11 N3 120.1(2)
N1 C7 S1 126.88(16)
N1 C7 S2 110.15(15)
S1 C7 S2 122.95(13)
C13 C14 C15 120.8(2)
C13 C14 H14 119.6
C15 C14 H14 119.6
C11 C16 C15 118.6(2)
C11 C16 H16 120.7
C15 C16 H16 120.7
C29 C28 C27 119.2(2)
C29 C28 H28 120.4
C27 C28 H28 120.4
C28 C29 C24 120.5(3)
C28 C29 H29 119.7
C24 C29 H29 119.7
C11 C12 C13 119.5(2)
C11 C12 H12 120.3
C13 C12 H12 120.3
C6 C1 C2 118.6(3)
C6 C1 H1 120.7
C2 C1 H1 120.7
C4 C5 C6 119.3(3)
C4 C5 H5 120.3
C6 C5 H5 120.3
O3 C27 C26 121.6(2)
O3 C27 C28 117.6(2)
C26 C27 C28 120.8(2)
C27 C26 C25 119.6(3)
C27 C26 H26 120.2
C25 C26 H26 120.2
C14 C15 C16 120.2(3)
C14 C15 H15 119.9
C16 C15 H15 119.9
C29 C24 C25 121.0(2)
C29 C24 Cl2 118.9(2)
C25 C24 Cl2 120.1(2)
C3 C2 C1 120.5(3)
C3 C2 H2 119.7
C1 C2 H2 119.7
C14 C13 C12 119.7(3)
C14 C13 H13 120.1
C12 C13 H13 120.1
C2 C3 C4 120.4(3)
C2 C3 H3 119.8
C4 C3 H3 119.8
C3 C4 C5 120.2(3)
C3 C4 H4 119.9
C5 C4 H4 119.9
C24 C25 C26 118.9(3)
C24 C25 H25 120.5
C26 C25 H25 120.5
C27 O3 H3A 113(3)

loop_
_geom_bond_atom_site_label_1
_geom_bond_atom_site_label_2
_geom_bond_distance
S2 C9 1.729(2)
S2 C7 1.739(2)
Cl1 C21 1.745(2)
S1 C7 1.649(2)
Cl2 C24 1.741(3)
O2 C17 1.336(2)
O2 C18 1.404(2)
N2 C17 1.299(3)
N2 C8 1.341(3)
N3 C17 1.367(2)
N3 C10 1.409(3)
N3 C11 1.458(3)
N1 C7 1.381(3)
N1 C8 1.394(3)
N1 C6 1.441(3)
O1 C10 1.224(2)
C8 C9 1.365(3)
C18 C23 1.381(3)
C18 C19 1.383(3)
C20 C19 1.377(3)
C20 C21 1.378(3)
C20 H20 0.9300
C21 C22 1.376(3)
C9 C10 1.423(3)
C22 C23 1.370(3)
C22 H22 0.9300
C19 H19 0.9300
C6 C5 1.374(3)
C6 C1 1.380(3)
C23 H23 0.9300
C11 C12 1.368(3)
C11 C16 1.378(3)
C14 C13 1.361(4)
C14 C15 1.367(4)
C14 H14 0.9300
C16 C15 1.390(4)
C16 H16 0.9300
C28 C29 1.370(4)
C28 C27 1.384(4)
C28 H28 0.9300
C29 C24 1.372(4)
C29 H29 0.9300
C12 C13 1.390(3)
C12 H12 0.9300
C1 C2 1.381(4)
C1 H1 0.9300
C5 C4 1.373(4)
C5 H5 0.9300
C27 O3 1.371(3)
C27 C26 1.376(3)
C26 C25 1.399(4)
C26 H26 0.9300
C15 H15 0.9300
C24 C25 1.373(4)
C2 C3 1.361(5)
C2 H2 0.9300
C13 H13 0.9300
C3 C4 1.367(5)
C3 H3 0.9300
C4 H4 0.9300
C25 H25 0.9300
O3 H3A 0.827(9)

loop_
_geom_hbond_atom_site_label_D
_geom_hbond_atom_site_label_H
_geom_hbond_atom_site_label_A
_geom_hbond_site_symmetry_A
_geom_hbond_distance_DH
_geom_hbond_distance_HA
_geom_hbond_distance_DA
_geom_hbond_angle_DHA
_geom_hbond_publ_flag
C23 H23 N2 . 0.93 2.55 2.893(3) 102.0 yes
O3 H3A O1 1_554 0.830(10) 1.90(2) 2.681(3) 156(4) yes

loop_
_geom_torsion_atom_site_label_1
_geom_torsion_atom_site_label_2
_geom_torsion_atom_site_label_3
_geom_torsion_atom_site_label_4
_geom_torsion
C8 N2 C17 O2 178.71(18)
C8 N2 C17 N3 -0.6(3)
C18 O2 C17 N2 7.3(3)
C18 O2 C17 N3 -173.33(17)
C10 N3 C17 N2 0.4(3)
C11 N3 C17 N2 -174.46(19)
C10 N3 C17 O2 -178.94(17)
C11 N3 C17 O2 6.2(3)
C17 N2 C8 C9 -0.9(3)
C17 N2 C8 N1 179.66(18)
C7 N1 C8 N2 178.30(18)
C6 N1 C8 N2 -5.6(3)
C7 N1 C8 C9 -1.2(3)
C6 N1 C8 C9 174.90(18)
C17 O2 C18 C23 47.2(3)
C17 O2 C18 C19 -139.1(2)
C19 C20 C21 C22 -1.5(3)
C19 C20 C21 Cl1 178.82(16)
N2 C8 C9 C10 2.5(3)
N1 C8 C9 C10 -178.05(19)
N2 C8 C9 S2 -178.40(17)
N1 C8 C9 S2 1.1(2)
C7 S2 C9 C8 -0.54(17)
C7 S2 C9 C10 178.5(2)
C20 C21 C22 C23 0.9(3)
Cl1 C21 C22 C23 -179.38(16)
C21 C20 C19 C18 1.1(3)
C23 C18 C19 C20 -0.1(3)
O2 C18 C19 C20 -173.95(18)
C7 N1 C6 C5 -67.2(3)
C8 N1 C6 C5 117.1(2)
C7 N1 C6 C1 114.0(3)
C8 N1 C6 C1 -61.7(3)
C21 C22 C23 C18 0.1(3)
C19 C18 C23 C22 -0.4(3)
O2 C18 C23 C22 172.98(18)
C17 N3 C10 O1 -177.74(19)
C11 N3 C10 O1 -2.7(3)
C17 N3 C10 C9 1.1(3)
C11 N3 C10 C9 176.11(18)
C8 C9 C10 O1 176.4(2)
S2 C9 C10 O1 -2.6(4)
C8 C9 C10 N3 -2.3(3)
S2 C9 C10 N3 178.69(16)
C17 N3 C11 C12 101.0(2)
C10 N3 C11 C12 -74.1(3)
C17 N3 C11 C16 -79.7(3)
C10 N3 C11 C16 105.2(2)
C8 N1 C7 S1 179.51(16)
C6 N1 C7 S1 3.5(3)
C8 N1 C7 S2 0.8(2)
C6 N1 C7 S2 -175.22(16)
C9 S2 C7 N1 -0.14(16)
C9 S2 C7 S1 -178.93(16)
C12 C11 C16 C15 -1.6(4)
N3 C11 C16 C15 179.1(2)
C27 C28 C29 C24 0.7(4)
C16 C11 C12 C13 1.4(4)
N3 C11 C12 C13 -179.3(2)
C5 C6 C1 C2 -0.4(4)
N1 C6 C1 C2 178.4(2)
C1 C6 C5 C4 -0.5(4)
N1 C6 C5 C4 -179.3(2)
C29 C28 C27 O3 -177.8(2)
C29 C28 C27 C26 -0.2(4)
O3 C27 C26 C25 177.0(2)
C28 C27 C26 C25 -0.5(4)
C13 C14 C15 C16 0.9(4)
C11 C16 C15 C14 0.4(4)
C28 C29 C24 C25 -0.5(4)
C28 C29 C24 Cl2 179.65(19)
C6 C1 C2 C3 1.0(5)
C15 C14 C13 C12 -1.2(4)
C11 C12 C13 C14 0.0(4)
C1 C2 C3 C4 -0.6(5)
C2 C3 C4 C5 -0.4(5)
C6 C5 C4 C3 0.9(4)
C29 C24 C25 C26 -0.3(4)
Cl2 C24 C25 C26 179.6(2)
C27 C26 C25 C24 0.8(4)

loop_
_cod_related_entry_id
_cod_related_entry_database
_cod_related_entry_code
1 ChemSpider 21125579
